data_1544389
loop_
_publ_author_name
'Jensen, T.R.'
'Hazell, R.G.'
'Christensen, Norlund, A.'
'Hanson, J.C.'

_publ_section_title
;
 Hydrothermal synthesis of lithium zinc phosphates: structural
 investigation of twinned alpha-Li4Zn(PO4)2 and a high temperature
 polymorph beta-Li4Zn(PO4)2
;
_journal_name_full 'Journal of Solid State Chemistry'
_journal_page_first 341
_journal_page_last 351
_journal_volume 166
_journal_year 2002
_chemical_formula_sum 'Li4 O8 P2 Zn'
_chemical_name_common alpha-Li4Zn(PO4)2
_space_group_IT_number 14
_space_group_name_H-M_alt 'P 1 21/a 1'
_symmetry_space_group_name_Hall '-P 2yab'
_symmetry_space_group_name_H-M 'P 1 21/a 1'
_cell_angle_alpha 90
_cell_angle_beta 104.73(3)
_cell_angle_gamma 90
_cell_formula_units_Z 4
_cell_length_a 8.096(2)
_cell_length_b 10.242(2)
_cell_length_c 8.106(2)
_cell_volume 650.1(3)
_cod_data_source_file Li4ZnPO42-alpha.cif
_cod_data_source_block Li4Zn(PO4)2-alpha
_cod_original_formula_sum 'Li4 Zn P2 O8'
_cod_database_code 1544389

loop_
_space_group_symop_operation_xyz
'x, y, z'
'-x, -y, -z'
'-x+1/2, y+1/2, -z'
'x+1/2, -y+1/2, z'

loop_
_atom_site_label
_atom_site_occupancy
_atom_site_fract_x
_atom_site_fract_y
_atom_site_fract_z
_atom_site_adp_type
_atom_site_U_iso_or_equiv
_atom_site_type_symbol
Zn 1.0 -0.4101(4) 0.6566(2) 0.0907(4) Uiso 0.006000 Zn
P1 1.0 -0.4711(7) 0.4085(5) 0.2888(7) Uiso 0.004000 P
P2 1.0 -0.5343(7) 0.9078(5) 0.2301(7) Uiso 0.003000 P
O1 1.0 -0.625(2) 0.3480(10) 0.344(2) Uiso 0.007000 O
O2 1.0 -0.3170(10) 0.4000(10) 0.442(2) Uiso 0.001000 O
O3 1.0 -0.443(2) 0.3350(10) 0.133(2) Uiso 0.015000 O
O4 1.0 -0.506(2) 0.5550(10) 0.242(2) Uiso 0.009000 O
O5 1.0 -0.587(2) 0.8420(10) 0.385(2) Uiso 0.004000 O
O6 1.0 -0.684(2) 0.9000(10) 0.067(2) Uiso 0.005000 O
O7 1.0 -0.387(2) 0.8340(10) 0.191(2) Uiso 0.011000 O
O8 1.0 -0.482(2) 1.0520(10) 0.274(2) Uiso 0.013000 O
Li1 1.0 -0.411(8) 0.826(6) 0.602(7) Uiso 0.063000 Li
Li2 1.0 -0.655(6) 0.668(5) 0.358(6) Uiso 0.034000 Li
Li3 1.0 -0.734(5) 0.929(4) 0.524(5) Uiso 0.023000 Li
Li4 1.0 -0.646(5) 0.855(4) 0.862(5) Uiso 0.018000 Li
